data_4123793
loop_
_publ_author_name
'Diethelm, Stefan'
'Carreira, Erick M.'

_publ_section_title
;
 Total Synthesis of Gelsemoxonine through a Spirocyclopropane
 Isoxazolidine Ring Contraction.
;
_journal_issue 18
_journal_name_full 'Journal of the American Chemical Society'
_journal_page_first 6084
_journal_page_last 6096
_journal_paper_doi 10.1021/jacs.5b02574
_journal_volume 137
_journal_year 2015
_chemical_formula_sum 'C14 H19 N O5'
_chemical_formula_weight 281.30
_chemical_name_systematic
; 
 ? 
;
_space_group_IT_number 2
_symmetry_cell_setting triclinic
_symmetry_space_group_name_Hall '-P 1'
_symmetry_space_group_name_H-M 'P -1'
_atom_sites_solution_hydrogens geom
_atom_sites_solution_primary direct
_atom_sites_solution_secondary difmap
_audit_creation_method SHELXL-97
_cell_angle_alpha 99.622(3)
_cell_angle_beta 116.183(3)
_cell_angle_gamma 97.613(3)
_cell_formula_units_Z 2
_cell_length_a 9.1457(7)
_cell_length_b 9.4389(9)
_cell_length_c 9.6930(8)
_cell_measurement_reflns_used 2465
_cell_measurement_temperature 100(2)
_cell_measurement_theta_max 27.49
_cell_measurement_theta_min 2.42
_cell_volume 719.94(11)
_computing_cell_refinement 'Bruker SAINT'
_computing_data_collection 'Bruker APEX2'
_computing_data_reduction 'Bruker SAINT'
_computing_molecular_graphics 'Platon, Ortep'
_computing_publication_material 'Bruker SHELXTL'
_computing_structure_refinement 'OLEX2 (Dolomanov, 2009), SHELXL-97 (Sheldrick, 2008)'
_computing_structure_solution 'SHELXS-97 (Sheldrick, 2008)'
_diffrn_ambient_temperature 100(2)
_diffrn_measured_fraction_theta_full 0.991
_diffrn_measured_fraction_theta_max 0.991
_diffrn_measurement_device_type 'Bruker APEX-II CCD'
_diffrn_measurement_method '\f and \w scans'
_diffrn_radiation_monochromator graphite
_diffrn_radiation_source 'fine-focus sealed tube'
_diffrn_radiation_type MoK\a
_diffrn_radiation_wavelength 0.71073
_diffrn_reflns_av_R_equivalents 0.0221
_diffrn_reflns_av_sigmaI/netI 0.0347
_diffrn_reflns_limit_h_max 11
_diffrn_reflns_limit_h_min -11
_diffrn_reflns_limit_k_max 12
_diffrn_reflns_limit_k_min -12
_diffrn_reflns_limit_l_max 12
_diffrn_reflns_limit_l_min -12
_diffrn_reflns_number 6637
_diffrn_reflns_theta_full 27.62
_diffrn_reflns_theta_max 27.62
_diffrn_reflns_theta_min 2.25
_exptl_absorpt_coefficient_mu 0.099
_exptl_absorpt_correction_T_max 0.9844
_exptl_absorpt_correction_T_min 0.9767
_exptl_absorpt_correction_type multi-scan
_exptl_absorpt_process_details SADABS
_exptl_crystal_colour colourless
_exptl_crystal_density_diffrn 1.298
_exptl_crystal_density_method 'not measured'
_exptl_crystal_description prism
_exptl_crystal_F_000 300
_exptl_crystal_size_max 0.24
_exptl_crystal_size_mid 0.20
_exptl_crystal_size_min 0.16
_refine_diff_density_max 0.753
_refine_diff_density_min -0.253
_refine_diff_density_rms 0.063
_refine_ls_extinction_method none
_refine_ls_goodness_of_fit_ref 0.967
_refine_ls_hydrogen_treatment refall
_refine_ls_matrix_type full
_refine_ls_number_parameters 257
_refine_ls_number_reflns 3311
_refine_ls_number_restraints 0
_refine_ls_restrained_S_all 0.967
_refine_ls_R_factor_all 0.0531
_refine_ls_R_factor_gt 0.0430
_refine_ls_shift/su_max 0.015
_refine_ls_shift/su_mean 0.001
_refine_ls_structure_factor_coef Fsqd
_refine_ls_weighting_details 'calc w=1/[\s^2^(Fo^2^)+(0.0740P)^2^+0.2728P] where P=(Fo^2^+2Fc^2^)/3'
_refine_ls_weighting_scheme calc
_refine_ls_wR_factor_gt 0.1134
_refine_ls_wR_factor_ref 0.1259
_reflns_number_gt 2704
_reflns_number_total 3311
_reflns_threshold_expression >2sigma(I)
_cod_data_source_file ja5b02574_si_004.cif
_cod_data_source_block ca160611_0m
_cod_depositor_comments
;
The following automatic conversions were performed:

'_symmetry_cell_setting' value 'Triclinic' changed to 'triclinic'
according to
/usr/data/users/saulius/crontab/automatic-downloads/current/ACS/lib/dictionaries/cif_core.dic
dictionary named 'cif_core.dic' version 2.4.2 from 2011-04-26.

Automatic conversion script
Id: cif_fix_values 3271 2015-04-21 07:52:19Z andrius 
;
_cod_original_cell_volume 719.93(11)
_cod_original_sg_symbol_H-M P-1
_cod_database_code 4123793

loop_
_symmetry_equiv_pos_as_xyz
'x, y, z'
'-x, -y, -z'

loop_
_atom_site_label
_atom_site_type_symbol
_atom_site_fract_x
_atom_site_fract_y
_atom_site_fract_z
_atom_site_U_iso_or_equiv
_atom_site_adp_type
_atom_site_occupancy
_atom_site_symmetry_multiplicity
_atom_site_calc_flag
O1 O 1.04738(12) 0.24377(12) 0.36133(12) 0.0217(3) Uani 1 1 d
O2 O 0.78638(13) -0.02095(11) -0.17563(13) 0.0220(3) Uani 1 1 d
O3 O 0.77790(13) 0.27068(12) -0.29253(12) 0.0200(2) Uani 1 1 d
O4 O 0.72227(13) 0.02940(12) 0.14976(13) 0.0234(3) Uani 1 1 d
O5 O 1.09864(13) 0.42382(12) 0.24889(12) 0.0227(3) Uani 1 1 d
N1 N 0.86486(14) 0.23821(13) 0.11496(14) 0.0164(3) Uani 1 1 d
C1 C 1.3563(2) 0.3152(2) 0.4965(2) 0.0319(4) Uani 1 1 d
C2 C 1.20172(18) 0.29966(18) 0.51770(17) 0.0236(3) Uani 1 1 d
C3 C 1.01640(17) 0.31309(15) 0.24810(16) 0.0158(3) Uani 1 1 d
C4 C 0.78204(16) 0.27219(15) -0.04227(16) 0.0145(3) Uani 1 1 d
C5 C 0.73331(17) 0.41325(15) -0.03866(16) 0.0159(3) Uani 1 1 d
C6 C 0.68926(17) 0.52629(16) -0.04975(17) 0.0180(3) Uani 1 1 d
C7 C 0.6410(2) 0.66643(18) -0.0645(2) 0.0281(4) Uani 1 1 d
C8 C 0.62570(18) 0.01078(16) -0.22050(18) 0.0193(3) Uani 1 1 d
C9 C 0.63820(17) 0.13394(15) -0.09142(16) 0.0156(3) Uani 1 1 d
C10 C 0.87739(17) 0.25172(15) -0.13848(16) 0.0164(3) Uani 1 1 d
C11 C 0.91422(19) 0.09883(17) -0.1558(2) 0.0215(3) Uani 1 1 d
C12 C 0.73828(17) 0.11449(16) 0.07620(17) 0.0170(3) Uani 1 1 d
C13 C 1.1921(3) 0.4423(3) 0.6052(2) 0.0471(6) Uani 1 1 d
C14 C 1.1903(3) 0.1761(4) 0.5964(3) 0.0621(9) Uani 1 1 d
H8A H 0.584(2) 0.0383(19) -0.321(2) 0.018(4) Uiso 1 1 d
H8B H 0.550(2) -0.0813(19) -0.229(2) 0.016(4) Uiso 1 1 d
H10 H 0.9854(19) 0.3280(17) -0.0827(18) 0.009(4) Uiso 1 1 d
H9 H 0.531(2) 0.1525(19) -0.112(2) 0.020(4) Uiso 1 1 d
H11A H 0.932(2) 0.078(2) -0.248(2) 0.025(5) Uiso 1 1 d
H11B H 1.019(2) 0.0964(19) -0.057(2) 0.020(4) Uiso 1 1 d
H1A H 1.456(3) 0.334(2) 0.603(3) 0.042(6) Uiso 1 1 d
H1B H 1.369(3) 0.401(3) 0.450(3) 0.046(6) Uiso 1 1 d
H3 H 0.797(3) 0.365(3) -0.287(3) 0.046(6) Uiso 1 1 d
H7A H 0.527(3) 0.658(2) -0.084(3) 0.042(6) Uiso 1 1 d
H1C H 1.351(3) 0.234(3) 0.428(3) 0.059(7) Uiso 1 1 d
H13A H 1.086(4) 0.426(3) 0.609(3) 0.069(8) Uiso 1 1 d
H13B H 1.200(3) 0.523(3) 0.547(3) 0.060(8) Uiso 1 1 d
H14A H 1.082(4) 0.170(4) 0.599(4) 0.086(10) Uiso 1 1 d
H7B H 0.706(3) 0.734(3) 0.032(4) 0.068(8) Uiso 1 1 d
H13C H 1.287(3) 0.471(3) 0.712(3) 0.055(7) Uiso 1 1 d
H14B H 1.277(4) 0.214(3) 0.700(4) 0.066(8) Uiso 1 1 d
H7C H 0.660(4) 0.693(3) -0.145(4) 0.070(8) Uiso 1 1 d
H14C H 1.201(5) 0.086(5) 0.539(5) 0.119(15) Uiso 1 1 d

loop_
_atom_site_aniso_label
_atom_site_aniso_U_11
_atom_site_aniso_U_22
_atom_site_aniso_U_33
_atom_site_aniso_U_23
_atom_site_aniso_U_13
_atom_site_aniso_U_12
O1 0.0157(5) 0.0270(6) 0.0164(5) 0.0110(4) 0.0019(4) -0.0002(4)
O2 0.0193(5) 0.0149(5) 0.0310(6) 0.0054(4) 0.0114(5) 0.0040(4)
O3 0.0242(5) 0.0198(5) 0.0157(5) 0.0075(4) 0.0082(4) 0.0047(4)
O4 0.0210(5) 0.0240(6) 0.0249(6) 0.0131(4) 0.0094(4) 0.0006(4)
O5 0.0210(5) 0.0198(5) 0.0197(5) 0.0063(4) 0.0050(4) -0.0036(4)
N1 0.0153(6) 0.0169(6) 0.0144(6) 0.0072(5) 0.0046(5) 0.0003(5)
C1 0.0174(8) 0.0425(11) 0.0247(8) -0.0011(8) 0.0038(7) 0.0069(7)
C2 0.0165(7) 0.0322(8) 0.0142(7) 0.0083(6) 0.0002(6) 0.0033(6)
C3 0.0147(6) 0.0174(7) 0.0154(6) 0.0056(5) 0.0066(5) 0.0038(5)
C4 0.0132(6) 0.0145(6) 0.0130(6) 0.0055(5) 0.0034(5) 0.0018(5)
C5 0.0155(6) 0.0170(7) 0.0134(6) 0.0037(5) 0.0061(5) 0.0006(5)
C6 0.0174(7) 0.0184(7) 0.0175(7) 0.0037(5) 0.0087(5) 0.0016(5)
C7 0.0298(9) 0.0196(8) 0.0411(10) 0.0098(7) 0.0203(8) 0.0101(7)
C8 0.0160(7) 0.0169(7) 0.0203(7) 0.0032(6) 0.0057(6) 0.0015(5)
C9 0.0115(6) 0.0152(6) 0.0175(7) 0.0059(5) 0.0045(5) 0.0013(5)
C10 0.0150(6) 0.0175(7) 0.0162(6) 0.0062(5) 0.0065(5) 0.0032(5)
C11 0.0206(7) 0.0199(7) 0.0285(8) 0.0092(6) 0.0142(6) 0.0063(6)
C12 0.0135(6) 0.0177(7) 0.0195(7) 0.0062(5) 0.0074(5) 0.0028(5)
C13 0.0370(11) 0.0709(16) 0.0193(9) -0.0049(9) 0.0033(8) 0.0259(11)
C14 0.0386(12) 0.081(2) 0.0382(12) 0.0443(13) -0.0095(10) -0.0105(12)

loop_
_atom_type_symbol
_atom_type_description
_atom_type_scat_dispersion_real
_atom_type_scat_dispersion_imag
_atom_type_scat_source
C C 0.0033 0.0016 'International Tables Vol C Tables 4.2.6.8 and 6.1.1.4'
H H 0.0000 0.0000 'International Tables Vol C Tables 4.2.6.8 and 6.1.1.4'
N N 0.0061 0.0033 'International Tables Vol C Tables 4.2.6.8 and 6.1.1.4'
O O 0.0106 0.0060 'International Tables Vol C Tables 4.2.6.8 and 6.1.1.4'

loop_
_geom_angle_atom_site_label_1
_geom_angle_atom_site_label_2
_geom_angle_atom_site_label_3
_geom_angle
C3 O1 C2 121.31(11)
C8 O2 C11 115.08(11)
C10 O3 H3 107.9(16)
C3 N1 C12 136.18(12)
C3 N1 C4 129.00(11)
C12 N1 C4 94.81(10)
C2 C1 H1A 108.4(13)
C2 C1 H1B 111.3(13)
H1A C1 H1B 108.3(18)
C2 C1 H1C 111.6(16)
H1A C1 H1C 111(2)
H1B C1 H1C 106(2)
O1 C2 C13 109.35(13)
O1 C2 C1 110.84(13)
C13 C2 C1 112.42(17)
O1 C2 C14 101.32(13)
C13 C2 C14 111.9(2)
C1 C2 C14 110.50(18)
O5 C3 O1 128.96(13)
O5 C3 N1 121.29(13)
O1 C3 N1 109.75(12)
C5 C4 N1 114.91(11)
C5 C4 C10 111.74(11)
N1 C4 C10 113.66(11)
C5 C4 C9 115.24(11)
N1 C4 C9 86.99(10)
C10 C4 C9 112.22(11)
C6 C5 C4 174.19(14)
C5 C6 C7 177.68(16)
C6 C7 H7A 110.4(13)
C6 C7 H7B 108.0(17)
H7A C7 H7B 106(2)
C6 C7 H7C 106.5(18)
H7A C7 H7C 114(2)
H7B C7 H7C 112(2)
O2 C8 C9 109.31(11)
O2 C8 H8A 110.5(10)
C9 C8 H8A 110.5(10)
O2 C8 H8B 106.4(10)
C9 C8 H8B 108.9(10)
H8A C8 H8B 111.2(14)
C8 C9 C12 113.48(12)
C8 C9 C4 113.07(11)
C12 C9 C4 86.71(10)
C8 C9 H9 112.1(11)
C12 C9 H9 112.9(11)
C4 C9 H9 116.4(11)
O3 C10 C11 108.75(12)
O3 C10 C4 108.65(11)
C11 C10 C4 111.96(12)
O3 C10 H10 109.9(9)
C11 C10 H10 109.0(9)
C4 C10 H10 108.5(9)
O2 C11 C10 116.06(12)
O2 C11 H11A 107.8(11)
C10 C11 H11A 107.6(11)
O2 C11 H11B 105.2(10)
C10 C11 H11B 110.3(10)
H11A C11 H11B 109.8(15)
O4 C12 N1 132.20(13)
O4 C12 C9 136.32(13)
N1 C12 C9 91.47(10)
C2 C13 H13A 108.0(17)
C2 C13 H13B 108.9(15)
H13A C13 H13B 112(2)
C2 C13 H13C 108.2(15)
H13A C13 H13C 111(2)
H13B C13 H13C 110(2)
C2 C14 H14A 104.7(18)
C2 C14 H14B 103.2(17)
H14A C14 H14B 108(3)
C2 C14 H14C 110(2)
H14A C14 H14C 115(3)
H14B C14 H14C 115(3)

loop_
_geom_bond_atom_site_label_1
_geom_bond_atom_site_label_2
_geom_bond_distance
O1 C3 1.3144(17)
O1 C2 1.4885(17)
O2 C8 1.4264(18)
O2 C11 1.4356(18)
O3 C10 1.4223(17)
O3 H3 0.87(2)
O4 C12 1.1948(17)
O5 C3 1.2009(17)
N1 C3 1.3939(18)
N1 C12 1.3986(17)
N1 C4 1.4860(17)
C1 C2 1.508(2)
C1 H1A 1.00(2)
C1 H1B 1.01(2)
C1 H1C 0.90(3)
C2 C13 1.502(3)
C2 C14 1.513(3)
C4 C5 1.4587(19)
C4 C10 1.539(2)
C4 C9 1.5635(18)
C5 C6 1.194(2)
C6 C7 1.458(2)
C7 H7A 0.96(2)
C7 H7B 0.92(3)
C7 H7C 0.94(3)
C8 C9 1.511(2)
C8 H8A 0.974(18)
C8 H8B 1.002(17)
C9 C12 1.5307(19)
C9 H9 0.956(18)
C10 C11 1.524(2)
C10 H10 0.998(16)
C11 H11A 0.97(2)
C11 H11B 1.020(18)
C13 H13A 0.98(3)
C13 H13B 1.03(3)
C13 H13C 0.98(3)
C14 H14A 1.00(3)
C14 H14B 0.93(3)
C14 H14C 0.98(4)
